data_1101021
loop_
_publ_author_name
'Lipson, H.'
'Stokes, A. R.'

_publ_section_title
;
 The Structure of Graphite
;
_journal_coden_ASTM PRLAAZ
_journal_issue 984
_journal_name_full
;
 Proceedings of the Royal Society A: Mathematical, Physical
 and Engineering Sciences
;
_journal_page_first 101
_journal_page_last 105
_journal_paper_doi 10.1098/rspa.1942.0063
_journal_volume 181
_journal_year 1942
_chemical_formula_structural C
_chemical_formula_sum C
_chemical_name_mineral 'Graphite 3R'
_chemical_name_systematic Carbon
_space_group_IT_number 166
_symmetry_cell_setting trigonal
_symmetry_space_group_name_Hall '-P 3* 2'
_symmetry_space_group_name_H-M 'R -3 m :R'
_cell_angle_alpha 39.49
_cell_angle_beta 39.49
_cell_angle_gamma 39.49
_cell_formula_units_Z 2
_cell_length_a 3.635
_cell_length_b 3.635
_cell_length_c 3.635
_cell_volume 17.5
_database_code_amcsd 0015334
_cod_duplicate_entry 1200018
_cod_original_sg_symbol_H-M 'R -3 m R'
_cod_database_code 1101021

loop_
_symmetry_equiv_pos_as_xyz
x,y,z
y,x,z
y,z,x
x,z,y
z,x,y
z,y,x
-x,-y,-z
-y,-x,-z
-y,-z,-x
-x,-z,-y
-z,-x,-y
-z,-y,-x

loop_
_atom_site_label
_atom_site_type_symbol
_atom_site_symmetry_multiplicity
_atom_site_Wyckoff_symbol
_atom_site_fract_x
_atom_site_fract_y
_atom_site_fract_z
_atom_site_occupancy
_atom_site_attached_hydrogens
_atom_site_calc_flag
C1 C0 2 c 0.164 0.164 0.164 1. 0 d

loop_
_atom_type_symbol
_atom_type_oxidation_number
C0 0.000

loop_
_cod_related_entry_id
_cod_related_entry_database
_cod_related_entry_code
1 AMCSD 0015334
